data_4509731
loop_
_publ_author_name
'Croitor, Lilia'
'Coropceanu, Eduard B.'
'Jeanneau, Erwann'
'Dementiev, Igor V.'
'Goglidze, Tatiana I.'
'Chumakov, Yurii M.'
'Fonari, Marina S.'

_publ_section_title
;
 Anion-Induced Generation of Binuclear and Polymeric Cd(II) and Zn(II)
 Coordination Compounds with 4,4'-Bipyridine and Dioxime Ligands
;
_journal_issue 12
_journal_name_full 'Crystal Growth &amp; Design'
_journal_page_first 5233
_journal_paper_doi 10.1021/cg900746w
_journal_volume 9
_journal_year 2009
_chemical_formula_moiety '4(C2 O2 H3), 2(C6 H10 N2 O2), (C10 H8 N2), 2(H2 O), Zn2'
_chemical_formula_sum 'C30 H44 N6 O14 Zn2'
_chemical_formula_weight 843.45
_chemical_name_common
; 
bis[zinc di(acetate)(1,2-cyclohexanedionedioxime)(aqua)]
(mu2-4,4'-bipyridine)
;
_chemical_name_systematic
; 
bis[zinc di(acetate)(1,2-cyclohexanedionedioxime)(aqua)]
(mu2-4,4'-bipyridine)
;
_space_group_IT_number 12
_symmetry_cell_setting monoclinic
_symmetry_space_group_name_Hall '-C 2y'
_symmetry_space_group_name_H-M 'C 1 2/m 1'
_atom_sites_solution_hydrogens geom
_atom_sites_solution_primary direct
_atom_sites_solution_secondary difmap
_audit_creation_method SHELXL-97
_cell_angle_alpha 90.00
_cell_angle_beta 110.834(4)
_cell_angle_gamma 90.00
_cell_formula_units_Z 2
_cell_length_a 20.7394(14)
_cell_length_b 11.1708(8)
_cell_length_c 8.4956(6)
_cell_measurement_reflns_used 5459
_cell_measurement_temperature 293(2)
_cell_measurement_theta_max 27.878
_cell_measurement_theta_min 0.407
_cell_volume 1839.5(2)
_computing_cell_refinement 'HKL Scalepack (Otwinowski & Minor 1997)'
_computing_data_collection 'Collect (Nonius BV, 1997-2000)'
_computing_data_reduction 'HKL Denzo&Scalepack(Otwinowski&Minor1997)'
_computing_structure_refinement 'SHELXL-97 (Sheldrick, 1997)'
_computing_structure_solution 'SHELXS-97 (Sheldrick, 1990)'
_diffrn_ambient_temperature 293(2)
_diffrn_detector_area_resol_mean 9
_diffrn_measured_fraction_theta_full 0.985
_diffrn_measured_fraction_theta_max 0.985
_diffrn_measurement_device_type 'Nonius Kappa CCD'
_diffrn_measurement_method CCD
_diffrn_radiation_monochromator 'horizonally mounted graphite crystal'
_diffrn_radiation_source 'fine-focus sealed tube'
_diffrn_radiation_type MoK\a
_diffrn_radiation_wavelength 0.71073
_diffrn_reflns_av_R_equivalents 0.0237
_diffrn_reflns_av_sigmaI/netI 0.0364
_diffrn_reflns_limit_h_max 25
_diffrn_reflns_limit_h_min -25
_diffrn_reflns_limit_k_max 12
_diffrn_reflns_limit_k_min -13
_diffrn_reflns_limit_l_max 10
_diffrn_reflns_limit_l_min -10
_diffrn_reflns_number 2974
_diffrn_reflns_theta_full 25.50
_diffrn_reflns_theta_max 25.50
_diffrn_reflns_theta_min 3.64
_exptl_absorpt_coefficient_mu 1.377
_exptl_absorpt_correction_type none
_exptl_crystal_colour 'pale yellow'
_exptl_crystal_density_diffrn 1.523
_exptl_crystal_density_method 'not measured'
_exptl_crystal_description needle
_exptl_crystal_F_000 876
_exptl_crystal_size_max 0.28
_exptl_crystal_size_mid 0.20
_exptl_crystal_size_min 0.18
_refine_diff_density_max 0.417
_refine_diff_density_min -0.341
_refine_diff_density_rms 0.054
_refine_ls_extinction_method none
_refine_ls_goodness_of_fit_ref 0.994
_refine_ls_hydrogen_treatment mixed
_refine_ls_matrix_type full
_refine_ls_number_parameters 133
_refine_ls_number_reflns 1781
_refine_ls_number_restraints 0
_refine_ls_restrained_S_all 0.994
_refine_ls_R_factor_all 0.0527
_refine_ls_R_factor_gt 0.0432
_refine_ls_shift/su_max 0.000
_refine_ls_shift/su_mean 0.000
_refine_ls_structure_factor_coef Fsqd
_refine_ls_weighting_details 'calc w=1/[\s^2^(Fo^2^)+(0.0971P)^2^+0.4130P] where P=(Fo^2^+2Fc^2^)/3'
_refine_ls_weighting_scheme calc
_refine_ls_wR_factor_gt 0.1264
_refine_ls_wR_factor_ref 0.1351
_reflns_number_gt 1505
_reflns_number_total 1781
_reflns_threshold_expression >2sigma(I)
_cod_data_source_file cg900746wsup1.cif
_cod_data_source_block l1
_cod_original_sg_symbol_H-M C2/m
_cod_database_code 4509731

loop_
_symmetry_equiv_pos_as_xyz
'x, y, z'
'-x, y, -z'
'x+1/2, y+1/2, z'
'-x+1/2, y+1/2, -z'
'-x, -y, -z'
'x, -y, z'
'-x+1/2, -y+1/2, -z'
'x+1/2, -y+1/2, z'

loop_
_atom_site_label
_atom_site_type_symbol
_atom_site_fract_x
_atom_site_fract_y
_atom_site_fract_z
_atom_site_U_iso_or_equiv
_atom_site_adp_type
_atom_site_occupancy
_atom_site_symmetry_multiplicity
_atom_site_calc_flag
_atom_site_refinement_flags
Zn1 Zn 0.19816(2) 0.0000 0.16514(5) 0.0623(2) Uani 1 2 d S
O1 O 0.27872(15) 0.2385(2) 0.3464(3) 0.0889(7) Uani 1 1 d .
H1A H 0.2509 0.2643 0.2579 0.133 Uiso 1 1 calc R
O2 O 0.13525(12) 0.1263(2) 0.0081(3) 0.0785(6) Uani 1 1 d .
O3 O 0.18939(15) 0.3000(2) 0.0667(3) 0.0939(7) Uani 1 1 d .
N1 N 0.27484(13) 0.1157(2) 0.3476(3) 0.0687(6) Uani 1 1 d .
N2 N 0.12929(18) 0.0000 0.3134(4) 0.0628(8) Uani 1 2 d S
C1 C 0.32155(14) 0.0663(3) 0.4719(3) 0.0689(7) Uani 1 1 d .
C2 C 0.3747(2) 0.1349(4) 0.6098(4) 0.0971(12) Uani 1 1 d .
H2A H 0.4027 0.1811 0.5616 0.116 Uiso 1 1 calc R
H2B H 0.3515 0.1906 0.6593 0.116 Uiso 1 1 calc R
C3 C 0.4200(4) 0.0566(6) 0.7432(8) 0.216(4) Uani 1 1 d .
H3A H 0.4668 0.0802 0.7575 0.259 Uiso 1 1 calc R
H3B H 0.4129 0.0802 0.8457 0.259 Uiso 1 1 calc R
C4 C 0.14227(18) 0.2340(3) -0.0220(4) 0.0738(8) Uani 1 1 d .
C5 C 0.0907(2) 0.2865(4) -0.1788(5) 0.1073(13) Uani 1 1 d .
H5A H 0.0571 0.2268 -0.2352 0.161 Uiso 1 1 calc R
H5B H 0.1140 0.3130 -0.2521 0.161 Uiso 1 1 calc R
H5C H 0.0681 0.3532 -0.1496 0.161 Uiso 1 1 calc R
C6 C 0.0620(2) 0.0000 0.2211(5) 0.0855(15) Uani 1 2 d S
H6A H 0.0491 0.0000 0.1044 0.103 Uiso 1 2 calc SR
C7 C 0.0104(2) 0.0000 0.2885(5) 0.0807(14) Uani 1 2 d S
H7A H -0.0357 0.0000 0.2179 0.097 Uiso 1 2 calc SR
C8 C 0.02757(19) 0.0000 0.4612(5) 0.0591(9) Uani 1 2 d S
C9 C 0.0971(2) 0.0000 0.5575(5) 0.0690(10) Uani 1 2 d S
H8A H 0.1114 0.0000 0.6744 0.083 Uiso 1 2 calc SR
C10 C 0.1452(2) 0.0000 0.4796(5) 0.0688(10) Uani 1 2 d S
H10A H 0.1917 0.0000 0.5474 0.083 Uiso 1 2 calc SR
O1W O 0.2578(3) 0.0000 0.0123(6) 0.0915(11) Uani 1 2 d S
H1W H 0.279(2) 0.059(4) 0.003(6) 0.137 Uiso 1 1 d .

loop_
_atom_site_aniso_label
_atom_site_aniso_U_11
_atom_site_aniso_U_22
_atom_site_aniso_U_33
_atom_site_aniso_U_23
_atom_site_aniso_U_13
_atom_site_aniso_U_12
Zn1 0.0621(3) 0.0646(4) 0.0567(3) 0.000 0.0168(2) 0.000
O1 0.0991(16) 0.0704(14) 0.0869(16) -0.0085(12) 0.0204(13) -0.0084(13)
O2 0.0759(13) 0.0748(14) 0.0767(13) 0.0139(11) 0.0173(11) 0.0015(11)
O3 0.1149(19) 0.0731(14) 0.0868(16) 0.0111(12) 0.0274(15) -0.0045(15)
N1 0.0682(14) 0.0703(15) 0.0667(15) -0.0042(12) 0.0227(12) -0.0030(13)
N2 0.0571(17) 0.073(2) 0.0551(18) 0.000 0.0156(14) 0.000
C1 0.0592(15) 0.0901(19) 0.0562(16) -0.0037(14) 0.0190(13) -0.0060(14)
C2 0.085(2) 0.121(3) 0.073(2) -0.013(2) 0.0127(18) -0.022(2)
C3 0.223(7) 0.154(6) 0.135(5) -0.003(4) -0.102(5) -0.014(5)
C4 0.0810(19) 0.075(2) 0.0700(18) 0.0090(16) 0.0318(16) 0.0087(17)
C5 0.108(3) 0.104(3) 0.097(3) 0.032(2) 0.020(2) 0.015(3)
C6 0.059(2) 0.147(5) 0.046(2) 0.000 0.0129(18) 0.000
C7 0.050(2) 0.130(4) 0.054(2) 0.000 0.0089(17) 0.000
C8 0.0541(19) 0.067(2) 0.052(2) 0.000 0.0143(16) 0.000
C9 0.060(2) 0.093(3) 0.049(2) 0.000 0.0145(17) 0.000
C10 0.055(2) 0.089(3) 0.056(2) 0.000 0.0121(17) 0.000
O1W 0.119(3) 0.073(2) 0.106(3) 0.000 0.069(2) 0.000

loop_
_atom_type_symbol
_atom_type_description
_atom_type_scat_dispersion_real
_atom_type_scat_dispersion_imag
_atom_type_scat_source
C C 0.0033 0.0016 'International Tables Vol C Tables 4.2.6.8 and 6.1.1.4'
H H 0.0000 0.0000 'International Tables Vol C Tables 4.2.6.8 and 6.1.1.4'
Zn Zn 0.2839 1.4301 'International Tables Vol C Tables 4.2.6.8 and 6.1.1.4'
N N 0.0061 0.0033 'International Tables Vol C Tables 4.2.6.8 and 6.1.1.4'
O O 0.0106 0.0060 'International Tables Vol C Tables 4.2.6.8 and 6.1.1.4'

loop_
_geom_angle_atom_site_label_1
_geom_angle_atom_site_label_2
_geom_angle_atom_site_label_3
_geom_angle
_geom_angle_site_symmetry_1
_geom_angle_site_symmetry_3
O2 Zn1 O2 86.58(14) 6 .
O2 Zn1 O1W 88.63(12) 6 .
O2 Zn1 O1W 88.63(12) . .
O2 Zn1 N1 172.49(9) 6 .
O2 Zn1 N1 100.75(10) . .
O1W Zn1 N1 89.91(13) . .
O2 Zn1 N1 100.75(10) 6 6
O2 Zn1 N1 172.49(9) . 6
O1W Zn1 N1 89.91(13) . 6
N1 Zn1 N1 71.87(14) . 6
O2 Zn1 N2 88.86(9) 6 .
O2 Zn1 N2 88.86(9) . .
O1W Zn1 N2 176.56(15) . .
N1 Zn1 N2 92.88(10) . .
N1 Zn1 N2 92.88(10) 6 .
N1 O1 H1A 109.5 . .
C4 O2 Zn1 134.4(2) . .
C1 N1 O1 114.1(3) . .
C1 N1 Zn1 118.3(2) . .
O1 N1 Zn1 127.6(2) . .
C10 N2 C6 115.9(4) . .
C10 N2 Zn1 129.5(3) . .
C6 N2 Zn1 114.6(3) . .
N1 C1 C1 115.59(18) . 6
N1 C1 C2 123.7(3) . .
C1 C1 C2 120.7(2) 6 .
C3 C2 C1 112.8(4) . .
C3 C2 H2A 109.0 . .
C1 C2 H2A 109.0 . .
C3 C2 H2B 109.0 . .
C1 C2 H2B 109.0 . .
H2A C2 H2B 107.8 . .
C3 C3 C2 126.3(3) 6 .
C3 C3 H3A 105.7 6 .
C2 C3 H3A 105.7 . .
C3 C3 H3B 105.7 6 .
C2 C3 H3B 105.7 . .
H3A C3 H3B 106.2 . .
O3 C4 O2 124.8(3) . .
O3 C4 C5 117.7(3) . .
O2 C4 C5 117.4(3) . .
C4 C5 H5A 109.5 . .
C4 C5 H5B 109.5 . .
H5A C5 H5B 109.5 . .
C4 C5 H5C 109.5 . .
H5A C5 H5C 109.5 . .
H5B C5 H5C 109.5 . .
N2 C6 C7 123.9(4) . .
N2 C6 H6A 118.0 . .
C7 C6 H6A 118.0 . .
C8 C7 C6 119.7(4) . .
C8 C7 H7A 120.2 . .
C6 C7 H7A 120.2 . .
C7 C8 C9 116.7(4) . .
C7 C8 C8 121.0(4) . 5_556
C9 C8 C8 122.3(4) . 5_556
C10 C9 C8 119.8(4) . .
C10 C9 H8A 120.1 . .
C8 C9 H8A 120.1 . .
N2 C10 C9 124.0(4) . .
N2 C10 H10A 118.0 . .
C9 C10 H10A 118.0 . .
Zn1 O1W H1W 121(4) . .

loop_
_geom_bond_atom_site_label_1
_geom_bond_atom_site_label_2
_geom_bond_distance
_geom_bond_site_symmetry_2
Zn1 O2 2.058(2) 6
Zn1 O2 2.058(2) .
Zn1 O1W 2.088(4) .
Zn1 N1 2.202(3) .
Zn1 N1 2.202(3) 6
Zn1 N2 2.215(3) .
O1 N1 1.375(3) .
O1 H1A 0.8200 .
O2 C4 1.249(4) .
O3 C4 1.242(4) .
N1 C1 1.277(4) .
N2 C10 1.331(5) .
N2 C6 1.336(5) .
C1 C1 1.481(7) 6
C1 C2 1.502(4) .
C2 C3 1.474(7) .
C2 H2A 0.9700 .
C2 H2B 0.9700 .
C3 C3 1.266(13) 6
C3 H3A 0.9700 .
C3 H3B 0.9700 .
C4 C5 1.500(5) .
C5 H5A 0.9600 .
C5 H5B 0.9600 .
C5 H5C 0.9600 .
C6 C7 1.382(6) .
C6 H6A 0.9300 .
C7 C8 1.381(6) .
C7 H7A 0.9300 .
C8 C9 1.382(6) .
C8 C8 1.510(8) 5_556
C9 C10 1.380(6) .
C9 H8A 0.9300 .
C10 H10A 0.9300 .
O1W H1W 0.81(5) .

loop_
_geom_hbond_atom_site_label_D
_geom_hbond_atom_site_label_H
_geom_hbond_atom_site_label_A
_geom_hbond_distance_DH
_geom_hbond_distance_HA
_geom_hbond_distance_DA
_geom_hbond_angle_DHA
_geom_hbond_site_symmetry_A
O1W H1W O3 0.81(5) 1.88(5) 2.676(3) 167(5) 7
O1 H1A O3 0.82 1.72 2.533(4) 172.8 .
